data_4305154
loop_
_publ_author_name
'Mei Wang'
'Cheng-Bing Ma'
'Da-Qiang Yuan'
'Hui-Sheng Wang'
'Chang-Neng Chen'
'Qiu-Tian Liu'

_publ_section_title
;
Synthesis and Characterization of a Family of Penta- and
Tetra-Manganese(III) Complexes Derived from an Assembly System
Containing tert-Butylphosphonic Acid
;
_journal_name_full 'Inorganic Chemistry'
_journal_page_first 5580
_journal_page_last 5590
_journal_paper_doi 10.1021/ic701343s
_journal_volume 47
_journal_year 2008
_chemical_formula_sum 'C69 H64 Mn5 N5 O20 P2'
_chemical_formula_weight 1619.89
_chemical_name_systematic
;
 ?
;
_space_group_IT_number 14
_symmetry_cell_setting monoclinic
_symmetry_space_group_name_Hall '-P 2ybc'
_symmetry_space_group_name_H-M 'P 1 21/c 1'
_atom_sites_solution_hydrogens geom
_atom_sites_solution_primary direct
_atom_sites_solution_secondary difmap
_audit_creation_method SHELXL-97
_cell_angle_alpha 90.00
_cell_angle_beta 94.515(10)
_cell_angle_gamma 90.00
_cell_formula_units_Z 4
_cell_length_a 13.939(5)
_cell_length_b 19.425(8)
_cell_length_c 29.166(12)
_cell_measurement_reflns_used 8052
_cell_measurement_temperature 293(2)
_cell_measurement_theta_max 27.50
_cell_measurement_theta_min 2.21
_cell_volume 7873(5)
_computing_cell_refinement 'Siemens SMART & SAINT'
_computing_data_collection 'Siemens SMART'
_computing_data_reduction 'Siemens XPREP'
_computing_molecular_graphics 'Bruker SHELXTL'
_computing_publication_material 'Bruker SHELXTL'
_computing_structure_refinement 'Siemens SHELXTL'
_computing_structure_solution 'Siemens SHELXTL'
_diffrn_ambient_temperature 293(2)
_diffrn_measured_fraction_theta_full 0.992
_diffrn_measured_fraction_theta_max 0.992
_diffrn_measurement_device_type 'Bruker P4'
_diffrn_measurement_method '\w scans'
_diffrn_radiation_monochromator graphite
_diffrn_radiation_source 'fine-focus sealed tube'
_diffrn_radiation_type MoK\a
_diffrn_radiation_wavelength 0.71073
_diffrn_reflns_av_R_equivalents 0.0405
_diffrn_reflns_av_sigmaI/netI 0.0523
_diffrn_reflns_limit_h_max 16
_diffrn_reflns_limit_h_min -18
_diffrn_reflns_limit_k_max 25
_diffrn_reflns_limit_k_min -21
_diffrn_reflns_limit_l_max 37
_diffrn_reflns_limit_l_min -37
_diffrn_reflns_number 57668
_diffrn_reflns_theta_full 27.50
_diffrn_reflns_theta_max 27.50
_diffrn_reflns_theta_min 2.21
_diffrn_standards_decay_% 0
_diffrn_standards_interval_count 0
_diffrn_standards_interval_time .
_diffrn_standards_number 0
_exptl_absorpt_coefficient_mu 0.889
_exptl_absorpt_correction_T_max .7347
_exptl_absorpt_correction_T_min .6584
_exptl_absorpt_correction_type empirical
_exptl_absorpt_process_details 'SADABS (Sheldrick, 1996)'
_exptl_crystal_colour BROWN
_exptl_crystal_density_diffrn 1.367
_exptl_crystal_density_method 'not measured'
_exptl_crystal_description PRISM
_exptl_crystal_F_000 3312
_exptl_crystal_size_max .60
_exptl_crystal_size_mid .40
_exptl_crystal_size_min .35
_refine_diff_density_max 1.038
_refine_diff_density_min -0.382
_refine_diff_density_rms 0.097
_refine_ls_extinction_method none
_refine_ls_goodness_of_fit_ref 1.001
_refine_ls_hydrogen_treatment constr
_refine_ls_matrix_type full
_refine_ls_number_parameters 910
_refine_ls_number_reflns 17924
_refine_ls_number_restraints 0
_refine_ls_restrained_S_all 1.001
_refine_ls_R_factor_gt 0.0707
_refine_ls_shift/su_max 0.001
_refine_ls_shift/su_mean 0.000
_refine_ls_structure_factor_coef Fsqd
_refine_ls_weighting_details 'calc w=1/[\s^2^(Fo^2^)+(0.1288P)^2^+9.0004P] where P=(Fo^2^+2Fc^2^)/3'
_refine_ls_weighting_scheme calc
_refine_ls_wR_factor_gt 0.2022
_refine_ls_wR_factor_ref 0.2203
_reflns_number_gt 14373
_reflns_number_total 17924
_reflns_threshold_expression >2sigma(I)
_cod_data_source_file ic701343s-file001_2.cif
_cod_data_source_block compound-2
_cod_depositor_comments
;
The following automatic conversions were performed:
'_symmetry_cell_setting' value 'Monoclinic' changed to 'monoclinic'
according to '/home/saulius/struct/CIF-dictionaries/cif_core.dic'
dictionary named 'cif_core.dic' version 2.4.1 from 2010-06-29.

Automatic conversion script
Id: cif_fix_enum 1527 2010-12-29 10:47:43Z saulius 
;
_cod_database_code 4305154
_refine_ls_r_factor_ref 0.0874

loop_
_symmetry_equiv_pos_as_xyz
'x, y, z'
'-x, y+1/2, -z+1/2'
'-x, -y, -z'
'x, -y-1/2, z-1/2'

loop_
_atom_site_label
_atom_site_type_symbol
_atom_site_fract_x
_atom_site_fract_y
_atom_site_fract_z
_atom_site_U_iso_or_equiv
_atom_site_adp_type
_atom_site_occupancy
_atom_site_symmetry_multiplicity
_atom_site_calc_flag
_atom_site_refinement_flags
_atom_site_disorder_assembly
_atom_site_disorder_group
Mn1 Mn 0.19545(4) 0.68594(3) 0.34988(2) 0.04609(16) Uani 1 1 d . . .
Mn2 Mn 0.42101(4) 0.51613(3) 0.32569(2) 0.04552(16) Uani 1 1 d . . .
Mn3 Mn 0.07166(4) 0.54166(3) 0.34634(2) 0.04701(16) Uani 1 1 d . . .
Mn4 Mn 0.21796(4) 0.43109(3) 0.33047(2) 0.04680(16) Uani 1 1 d . . .
Mn5 Mn 0.18674(4) 0.54717(3) 0.268836(19) 0.04382(15) Uani 1 1 d . . .
P1 P 0.34592(8) 0.65601(6) 0.27231(4) 0.0500(2) Uani 1 1 d . . .
P2 P 0.28964(7) 0.55854(5) 0.40616(3) 0.0432(2) Uani 1 1 d . . .
O1 O 0.11739(18) 0.48377(14) 0.30137(9) 0.0454(6) Uani 1 1 d . . .
O2 O 0.29976(18) 0.49426(15) 0.30379(9) 0.0476(6) Uani 1 1 d . . .
O3 O 0.14740(19) 0.61012(15) 0.31991(9) 0.0478(6) Uani 1 1 d . . .
O4 O 0.3041(2) 0.70161(16) 0.30820(11) 0.0580(7) Uani 1 1 d . . .
O5 O 0.4251(2) 0.60962(16) 0.29344(10) 0.0542(7) Uani 1 1 d . . .
O6 O 0.2660(2) 0.61410(16) 0.24443(9) 0.0528(7) Uani 1 1 d . . .
O7 O 0.2612(2) 0.63467(15) 0.40055(10) 0.0549(7) Uani 1 1 d . . .
O8 O 0.38584(19) 0.54409(16) 0.38575(9) 0.0500(6) Uani 1 1 d . . .
O9 O 0.20954(19) 0.50967(15) 0.38815(9) 0.0467(6) Uani 1 1 d . . .
O10 O 0.0678(3) 0.69716(19) 0.38864(13) 0.0721(9) Uani 1 1 d . . .
O11 O 0.0151(2) 0.58965(18) 0.39565(11) 0.0591(7) Uani 1 1 d . . .
O12 O 0.0531(3) 0.57812(18) 0.23452(11) 0.0627(8) Uani 1 1 d . . .
O13 O -0.0408(2) 0.57096(18) 0.29382(12) 0.0628(8) Uani 1 1 d . . .
O14 O 0.4558(2) 0.40948(18) 0.35349(13) 0.0653(8) Uani 1 1 d . . .
O15 O 0.3080(2) 0.37259(17) 0.36477(12) 0.0605(8) Uani 1 1 d . . .
O16 O 0.2144(2) 0.37518(19) 0.26566(12) 0.0651(8) Uani 1 1 d . . .
O17 O 0.1978(2) 0.4693(2) 0.21852(11) 0.0642(8) Uani 1 1 d . . .
O18 O 0.0062(2) 0.45920(17) 0.36984(12) 0.0585(7) Uani 1 1 d . . .
O19 O 0.1153(2) 0.37653(16) 0.35778(11) 0.0570(7) Uani 1 1 d . . .
O20 O -0.1818(14) 0.0707(7) 0.3583(5) 0.316(9) Uani 1 1 d . . .
N1 N 0.2209(3) 0.7771(2) 0.38667(14) 0.0609(9) Uani 1 1 d . . .
N2 N 0.1169(2) 0.75947(19) 0.30719(12) 0.0514(8) Uani 1 1 d . . .
N3 N 0.5671(2) 0.52639(19) 0.34591(12) 0.0491(8) Uani 1 1 d . . .
N4 N 0.4855(2) 0.4771(2) 0.26777(13) 0.0546(8) Uani 1 1 d . . .
N5 N 0.4840(11) 0.8459(7) 0.4075(5) 0.215(6) Uani 1 1 d . . .
C1 C 0.2678(5) 0.7827(3) 0.4277(2) 0.0886(19) Uani 1 1 d . . .
H1A H 0.3021 0.7450 0.4399 0.106 Uiso 1 1 calc R . .
C2 C 0.2674(7) 0.8439(4) 0.4534(3) 0.120(3) Uani 1 1 d . . .
H2A H 0.3012 0.8463 0.4822 0.144 Uiso 1 1 calc R . .
C3 C 0.2179(7) 0.8992(4) 0.4364(3) 0.117(3) Uani 1 1 d . . .
H3A H 0.2179 0.9399 0.4532 0.140 Uiso 1 1 calc R . .
C4 C 0.1664(5) 0.8948(3) 0.3932(2) 0.0821(16) Uani 1 1 d . . .
C5 C 0.1106(6) 0.9498(3) 0.3718(3) 0.103(2) Uani 1 1 d . . .
H5C H 0.1094 0.9923 0.3864 0.123 Uiso 1 1 calc R . .
C6 C 0.0608(5) 0.9413(3) 0.3316(3) 0.0849(18) Uani 1 1 d . . .
H6A H 0.0245 0.9779 0.3192 0.102 Uiso 1 1 calc R . .
C7 C 0.0609(3) 0.8778(3) 0.30654(19) 0.0637(12) Uani 1 1 d . . .
C8 C 0.0116(4) 0.8662(3) 0.2637(2) 0.0716(14) Uani 1 1 d . . .
H8A H -0.0230 0.9015 0.2486 0.086 Uiso 1 1 calc R . .
C9 C 0.0147(4) 0.8029(4) 0.2447(2) 0.0796(16) Uani 1 1 d . . .
H9A H -0.0198 0.7943 0.2167 0.096 Uiso 1 1 calc R . .
C10 C 0.0696(4) 0.7498(3) 0.26676(17) 0.0656(12) Uani 1 1 d . . .
H10A H 0.0725 0.7071 0.2525 0.079 Uiso 1 1 calc R . .
C11 C 0.1147(3) 0.8226(2) 0.32691(15) 0.0512(9) Uani 1 1 d . . .
C12 C 0.1693(4) 0.8313(2) 0.36968(17) 0.0590(11) Uani 1 1 d . . .
C13 C 0.4423(4) 0.4573(3) 0.22757(18) 0.0725(14) Uani 1 1 d . . .
H13A H 0.3757 0.4607 0.2230 0.087 Uiso 1 1 calc R . .
C14 C 0.4924(5) 0.4320(4) 0.1927(2) 0.0872(18) Uani 1 1 d . . .
H14A H 0.4596 0.4193 0.1650 0.105 Uiso 1 1 calc R . .
C15 C 0.5892(5) 0.4255(4) 0.1984(2) 0.093(2) Uani 1 1 d . . .
H15A H 0.6229 0.4070 0.1750 0.112 Uiso 1 1 calc R . .
C16 C 0.6388(4) 0.4468(3) 0.2400(2) 0.0789(16) Uani 1 1 d . . .
C17 C 0.7408(4) 0.4423(4) 0.2513(3) 0.106(3) Uani 1 1 d . . .
H17A H 0.7790 0.4215 0.2305 0.127 Uiso 1 1 calc R . .
C18 C 0.7821(4) 0.4670(4) 0.2904(3) 0.099(2) Uani 1 1 d . . .
H18A H 0.8486 0.4642 0.2961 0.118 Uiso 1 1 calc R . .
C19 C 0.7266(3) 0.4976(3) 0.3240(2) 0.0697(13) Uani 1 1 d . . .
C20 C 0.7655(4) 0.5283(3) 0.3651(2) 0.0773(15) Uani 1 1 d . . .
H20A H 0.8318 0.5293 0.3719 0.093 Uiso 1 1 calc R . .
C21 C 0.7061(4) 0.5565(3) 0.3949(2) 0.0716(14) Uani 1 1 d . . .
H21A H 0.7313 0.5777 0.4218 0.086 Uiso 1 1 calc R . .
C22 C 0.6068(3) 0.5533(3) 0.38438(16) 0.0593(11) Uani 1 1 d . . .
H22A H 0.5667 0.5709 0.4055 0.071 Uiso 1 1 calc R . .
C23 C 0.6265(3) 0.4991(2) 0.31551(17) 0.0542(10) Uani 1 1 d . . .
C24 C 0.5829(3) 0.4733(2) 0.27366(17) 0.0562(10) Uani 1 1 d . . .
C25 C 0.0211(3) 0.6528(3) 0.40740(15) 0.0560(10) Uani 1 1 d . . .
C26 C -0.0310(4) 0.6726(3) 0.44810(18) 0.0737(14) Uani 1 1 d . . .
C27 C -0.0327(6) 0.7407(5) 0.4611(3) 0.112(3) Uani 1 1 d . . .
H27A H -0.0035 0.7735 0.4436 0.135 Uiso 1 1 calc R . .
C28 C -0.0765(8) 0.7611(6) 0.4993(4) 0.149(4) Uani 1 1 d . . .
H28A H -0.0735 0.8068 0.5087 0.179 Uiso 1 1 calc R . .
C29 C -0.1238(7) 0.7144(8) 0.5230(4) 0.160(5) Uani 1 1 d . . .
H29A H -0.1586 0.7293 0.5470 0.192 Uiso 1 1 calc R . .
C30 C -0.1225(6) 0.6431(7) 0.5124(3) 0.140(4) Uani 1 1 d . . .
H30A H -0.1519 0.6107 0.5302 0.168 Uiso 1 1 calc R . .
C31 C -0.0742(5) 0.6236(4) 0.4736(2) 0.092(2) Uani 1 1 d . . .
H31A H -0.0717 0.5775 0.4653 0.110 Uiso 1 1 calc R . .
C32 C -0.0263(3) 0.5853(2) 0.25329(18) 0.0575(11) Uani 1 1 d . . .
C33 C -0.1016(6) 0.6254(4) 0.1774(3) 0.106(3) Uani 1 1 d . . .
H33A H -0.0443 0.6160 0.1644 0.127 Uiso 1 1 calc R . .
C34 C -0.1827(9) 0.6522(6) 0.1500(4) 0.156(5) Uani 1 1 d . . .
H34A H -0.1794 0.6600 0.1188 0.187 Uiso 1 1 calc R . .
C35 C -0.2672(9) 0.6664(7) 0.1712(6) 0.194(7) Uani 1 1 d . . .
H35A H -0.3194 0.6861 0.1542 0.233 Uiso 1 1 calc R . .
C36 C -0.2734(7) 0.6519(7) 0.2155(5) 0.168(5) Uani 1 1 d . . .
H36A H -0.3314 0.6582 0.2287 0.201 Uiso 1 1 calc R . .
C37 C -0.1950(5) 0.6277(5) 0.2417(3) 0.120(3) Uani 1 1 d . . .
H37A H -0.1998 0.6206 0.2730 0.144 Uiso 1 1 calc R . .
C38 C -0.1099(4) 0.6139(3) 0.2235(2) 0.0774(16) Uani 1 1 d . . .
C39 C 0.0343(3) 0.3973(2) 0.36988(15) 0.0539(10) Uani 1 1 d . . .
C40 C -0.0334(4) 0.3444(3) 0.38498(18) 0.0678(12) Uani 1 1 d . . .
C41 C -0.1144(5) 0.3627(4) 0.4050(3) 0.095(2) Uani 1 1 d . . .
H41A H -0.1286 0.4090 0.4091 0.113 Uiso 1 1 calc R . .
C42 C -0.1758(6) 0.3126(5) 0.4192(3) 0.127(3) Uani 1 1 d . . .
H42A H -0.2316 0.3255 0.4325 0.152 Uiso 1 1 calc R . .
C43 C -0.1562(8) 0.2457(5) 0.4141(4) 0.144(4) Uani 1 1 d . . .
H43A H -0.1973 0.2127 0.4248 0.173 Uiso 1 1 calc R . .
C44 C -0.0766(8) 0.2255(4) 0.3935(4) 0.160(5) Uani 1 1 d . . .
H44A H -0.0647 0.1790 0.3891 0.192 Uiso 1 1 calc R . .
C45 C -0.0128(6) 0.2752(4) 0.3791(3) 0.112(3) Uani 1 1 d . . .
H45A H 0.0428 0.2620 0.3658 0.134 Uiso 1 1 calc R . .
C46 C 0.2094(3) 0.4047(3) 0.22675(19) 0.0640(12) Uani 1 1 d . . .
C47 C 0.2178(4) 0.3583(4) 0.1855(2) 0.0826(17) Uani 1 1 d . . .
C48 C 0.2179(8) 0.2890(5) 0.1902(4) 0.138(4) Uani 1 1 d . . .
H48A H 0.2123 0.2696 0.2190 0.166 Uiso 1 1 calc R . .
C49 C 0.2263(11) 0.2468(6) 0.1525(5) 0.176(5) Uani 1 1 d . . .
H49A H 0.2258 0.1993 0.1566 0.211 Uiso 1 1 calc R . .
C50 C 0.2349(9) 0.2708(8) 0.1120(4) 0.170(5) Uani 1 1 d . . .
H50A H 0.2414 0.2413 0.0873 0.203 Uiso 1 1 calc R . .
C51 C 0.2342(11) 0.3400(8) 0.1059(3) 0.188(6) Uani 1 1 d . . .
H51A H 0.2383 0.3578 0.0765 0.225 Uiso 1 1 calc R . .
C52 C 0.2276(9) 0.3850(6) 0.1425(3) 0.146(4) Uani 1 1 d . . .
H52A H 0.2298 0.4324 0.1380 0.176 Uiso 1 1 calc R . .
C53 C 0.3994(3) 0.3703(2) 0.37069(15) 0.0525(9) Uani 1 1 d . . .
C54 C 0.4378(3) 0.3148(2) 0.40285(15) 0.0561(10) Uani 1 1 d . . .
C55 C 0.5333(4) 0.2990(3) 0.40742(19) 0.0704(13) Uani 1 1 d . . .
H55A H 0.5763 0.3224 0.3902 0.085 Uiso 1 1 calc R . .
C56 C 0.5665(5) 0.2469(4) 0.4385(3) 0.095(2) Uani 1 1 d . . .
H56A H 0.6315 0.2358 0.4415 0.115 Uiso 1 1 calc R . .
C57 C 0.5036(6) 0.2127(4) 0.4642(3) 0.108(2) Uani 1 1 d . . .
H57A H 0.5260 0.1779 0.4842 0.130 Uiso 1 1 calc R . .
C58 C 0.4105(6) 0.2292(5) 0.4608(3) 0.130(3) Uani 1 1 d . . .
H58A H 0.3687 0.2074 0.4795 0.156 Uiso 1 1 calc R . .
C59 C 0.3757(5) 0.2788(4) 0.4295(3) 0.104(2) Uani 1 1 d . . .
H59A H 0.3101 0.2881 0.4262 0.125 Uiso 1 1 calc R . .
C62 C 0.3115(3) 0.5436(3) 0.46775(14) 0.0585(11) Uani 1 1 d . . .
C63 C 0.3862(5) 0.5955(4) 0.48858(19) 0.0878(18) Uani 1 1 d . . .
H63A H 0.3973 0.5873 0.5210 0.132 Uiso 1 1 calc R . .
H63B H 0.3624 0.6415 0.4835 0.132 Uiso 1 1 calc R . .
H63C H 0.4454 0.5900 0.4742 0.132 Uiso 1 1 calc R . .
C64 C 0.2153(5) 0.5511(4) 0.48979(18) 0.089(2) Uani 1 1 d . . .
H64A H 0.2254 0.5434 0.5223 0.134 Uiso 1 1 calc R . .
H64B H 0.1702 0.5179 0.4766 0.134 Uiso 1 1 calc R . .
H64C H 0.1903 0.5966 0.4842 0.134 Uiso 1 1 calc R . .
C65 C 0.3496(4) 0.4698(3) 0.47469(17) 0.0770(15) Uani 1 1 d . . .
H65A H 0.3617 0.4607 0.5070 0.115 Uiso 1 1 calc R . .
H65B H 0.4083 0.4648 0.4599 0.115 Uiso 1 1 calc R . .
H65C H 0.3026 0.4378 0.4616 0.115 Uiso 1 1 calc R . .
C66 C 0.3971(4) 0.7107(3) 0.2298(2) 0.0755(15) Uani 1 1 d . . .
C67 C 0.4788(5) 0.7529(4) 0.2542(3) 0.107(2) Uani 1 1 d . . .
H67A H 0.5062 0.7826 0.2323 0.161 Uiso 1 1 calc R . .
H67B H 0.5276 0.7224 0.2674 0.161 Uiso 1 1 calc R . .
H67C H 0.4540 0.7802 0.2780 0.161 Uiso 1 1 calc R . .
C68 C 0.3178(6) 0.7592(4) 0.2086(3) 0.115(3) Uani 1 1 d . . .
H68A H 0.3443 0.7887 0.1864 0.172 Uiso 1 1 calc R . .
H68B H 0.2933 0.7867 0.2324 0.172 Uiso 1 1 calc R . .
H68C H 0.2665 0.7323 0.1938 0.172 Uiso 1 1 calc R . .
C69 C 0.4383(6) 0.6642(4) 0.1928(2) 0.102(2) Uani 1 1 d . . .
H69A H 0.4654 0.6925 0.1701 0.152 Uiso 1 1 calc R . .
H69B H 0.3876 0.6365 0.1783 0.152 Uiso 1 1 calc R . .
H69C H 0.4873 0.6349 0.2071 0.152 Uiso 1 1 calc R . .
C70 C 0.4935(9) 0.7886(8) 0.3993(4) 0.146(4) Uani 1 1 d . . .
C71 C 0.4964(8) 0.7186(6) 0.3870(4) 0.150(4) Uani 1 1 d . . .
H71A H 0.5598 0.7072 0.3787 0.224 Uiso 1 1 calc R . .
H71B H 0.4506 0.7101 0.3613 0.224 Uiso 1 1 calc R . .
H71C H 0.4809 0.6907 0.4125 0.224 Uiso 1 1 calc R . .

loop_
_atom_site_aniso_label
_atom_site_aniso_U_11
_atom_site_aniso_U_22
_atom_site_aniso_U_33
_atom_site_aniso_U_23
_atom_site_aniso_U_13
_atom_site_aniso_U_12
Mn1 0.0371(3) 0.0458(3) 0.0536(3) 0.0010(2) -0.0074(2) 0.0076(2)
Mn2 0.0275(3) 0.0602(4) 0.0485(3) -0.0017(3) 0.0003(2) 0.0062(2)
Mn3 0.0301(3) 0.0552(4) 0.0554(3) -0.0009(3) 0.0013(2) 0.0031(2)
Mn4 0.0316(3) 0.0513(3) 0.0566(3) 0.0021(3) -0.0018(2) 0.0038(2)
Mn5 0.0337(3) 0.0522(3) 0.0444(3) -0.0021(2) -0.0044(2) 0.0042(2)
P1 0.0370(5) 0.0558(6) 0.0567(6) 0.0074(5) 0.0005(4) 0.0019(4)
P2 0.0344(5) 0.0530(5) 0.0410(4) -0.0006(4) -0.0040(4) 0.0086(4)
O1 0.0302(13) 0.0486(14) 0.0561(14) -0.0007(11) -0.0048(11) 0.0049(11)
O2 0.0303(13) 0.0624(17) 0.0494(14) -0.0049(12) -0.0019(10) 0.0036(12)
O3 0.0337(13) 0.0581(16) 0.0503(14) 0.0003(12) -0.0052(11) 0.0026(12)
O4 0.0446(16) 0.0591(17) 0.0703(18) -0.0038(14) 0.0041(14) 0.0028(14)
O5 0.0376(14) 0.0609(17) 0.0634(17) 0.0081(14) 0.0004(12) 0.0047(13)
O6 0.0438(15) 0.0657(18) 0.0478(14) 0.0084(13) -0.0030(12) 0.0001(13)
O7 0.0546(17) 0.0542(16) 0.0530(15) -0.0027(12) -0.0137(13) 0.0107(13)
O8 0.0336(14) 0.0698(18) 0.0456(13) -0.0032(12) -0.0026(11) 0.0042(12)
O9 0.0346(13) 0.0568(16) 0.0481(14) 0.0001(12) -0.0016(11) 0.0057(11)
O10 0.069(2) 0.063(2) 0.087(2) 0.0040(17) 0.0223(19) 0.0092(17)
O11 0.0476(17) 0.066(2) 0.0645(18) -0.0056(15) 0.0108(14) 0.0023(14)
O12 0.062(2) 0.0663(19) 0.0573(17) -0.0035(14) -0.0108(15) 0.0087(16)
O13 0.0341(15) 0.077(2) 0.075(2) -0.0059(17) -0.0106(14) 0.0074(14)
O14 0.0435(17) 0.067(2) 0.086(2) 0.0100(17) 0.0083(15) 0.0100(15)
O15 0.0400(16) 0.0625(18) 0.077(2) 0.0139(15) -0.0063(14) 0.0068(13)
O16 0.0553(19) 0.070(2) 0.069(2) -0.0127(16) -0.0012(15) 0.0062(16)
O17 0.0531(19) 0.080(2) 0.0584(17) -0.0127(16) -0.0027(14) 0.0083(16)
O18 0.0367(15) 0.0612(18) 0.078(2) -0.0009(15) 0.0083(14) -0.0026(13)
O19 0.0425(16) 0.0560(17) 0.0727(18) 0.0095(14) 0.0059(14) -0.0022(13)
O20 0.49(3) 0.220(12) 0.249(12) -0.002(10) 0.119(16) -0.067(14)
N1 0.058(2) 0.050(2) 0.072(2) -0.0043(17) -0.0128(18) 0.0094(17)
N2 0.0357(17) 0.056(2) 0.062(2) 0.0095(16) 0.0009(14) 0.0072(15)
N3 0.0322(16) 0.0551(19) 0.0599(19) 0.0089(15) 0.0025(14) 0.0043(14)
N4 0.0357(17) 0.063(2) 0.066(2) -0.0017(17) 0.0065(15) 0.0060(15)
N5 0.258(15) 0.160(10) 0.242(13) 0.055(10) 0.105(11) 0.000(11)
C1 0.089(4) 0.075(4) 0.095(4) -0.020(3) -0.035(3) 0.018(3)
C2 0.159(8) 0.082(4) 0.110(5) -0.026(4) -0.053(5) 0.028(5)
C3 0.161(8) 0.068(4) 0.114(5) -0.033(4) -0.038(5) 0.016(4)
C4 0.092(4) 0.056(3) 0.095(4) -0.003(3) -0.007(3) 0.015(3)
C5 0.132(6) 0.052(3) 0.122(6) -0.001(3) -0.003(5) 0.034(4)
C6 0.083(4) 0.058(3) 0.115(5) 0.023(3) 0.012(4) 0.027(3)
C7 0.046(2) 0.060(3) 0.087(3) 0.027(2) 0.016(2) 0.013(2)
C8 0.045(2) 0.081(4) 0.089(3) 0.035(3) 0.003(2) 0.014(2)
C9 0.062(3) 0.102(5) 0.072(3) 0.028(3) -0.013(2) 0.001(3)
C10 0.059(3) 0.070(3) 0.066(3) 0.009(2) -0.009(2) 0.002(2)
C11 0.037(2) 0.052(2) 0.065(2) 0.0139(18) 0.0077(17) 0.0043(17)
C12 0.054(3) 0.049(2) 0.074(3) 0.002(2) 0.003(2) 0.0082(19)
C13 0.053(3) 0.095(4) 0.070(3) -0.014(3) 0.009(2) 0.006(3)
C14 0.074(4) 0.109(5) 0.080(4) -0.031(3) 0.015(3) 0.002(3)
C15 0.075(4) 0.109(5) 0.100(4) -0.034(4) 0.035(3) -0.004(4)
C16 0.050(3) 0.078(3) 0.113(4) -0.029(3) 0.033(3) -0.003(2)
C17 0.048(3) 0.124(6) 0.151(6) -0.053(5) 0.039(4) 0.000(3)
C18 0.034(3) 0.111(5) 0.154(6) -0.027(5) 0.023(3) 0.000(3)
C19 0.033(2) 0.068(3) 0.108(4) 0.005(3) 0.011(2) 0.003(2)
C20 0.034(2) 0.090(4) 0.107(4) 0.011(3) -0.001(2) -0.004(2)
C21 0.046(3) 0.089(4) 0.077(3) 0.016(3) -0.010(2) -0.008(2)
C22 0.040(2) 0.078(3) 0.059(2) 0.010(2) -0.0047(18) 0.000(2)
C23 0.035(2) 0.050(2) 0.077(3) 0.008(2) 0.0069(19) 0.0022(17)
C24 0.036(2) 0.051(2) 0.083(3) 0.000(2) 0.015(2) 0.0033(17)
C25 0.036(2) 0.071(3) 0.060(2) 0.000(2) 0.0031(17) 0.012(2)
C26 0.056(3) 0.100(4) 0.066(3) -0.018(3) 0.007(2) 0.004(3)
C27 0.118(6) 0.108(6) 0.115(5) -0.033(4) 0.030(5) 0.019(5)
C28 0.148(9) 0.151(9) 0.157(8) -0.074(7) 0.062(8) -0.002(7)
C29 0.105(7) 0.234(14) 0.147(8) -0.101(9) 0.054(6) -0.014(8)
C30 0.101(6) 0.228(12) 0.096(5) -0.048(6) 0.041(5) -0.055(7)
C31 0.076(4) 0.130(6) 0.072(3) -0.030(4) 0.018(3) -0.025(4)
C32 0.045(2) 0.050(2) 0.074(3) -0.005(2) -0.019(2) 0.0050(18)
C33 0.101(5) 0.087(4) 0.119(5) 0.034(4) -0.054(4) -0.014(4)
C34 0.153(9) 0.143(8) 0.154(8) 0.061(7) -0.091(8) -0.019(7)
C35 0.123(9) 0.166(11) 0.274(17) 0.059(11) -0.108(11) 0.029(8)
C36 0.096(6) 0.209(12) 0.188(11) 0.017(9) -0.053(7) 0.074(7)
C37 0.066(4) 0.141(7) 0.146(7) 0.007(6) -0.023(4) 0.044(4)
C38 0.070(3) 0.055(3) 0.099(4) 0.003(3) -0.041(3) 0.005(2)
C39 0.038(2) 0.060(3) 0.063(2) 0.0015(19) 0.0042(18) -0.0050(18)
C40 0.064(3) 0.066(3) 0.075(3) -0.003(2) 0.018(2) -0.014(2)
C41 0.077(4) 0.083(4) 0.129(5) -0.015(4) 0.043(4) -0.017(3)
C42 0.105(6) 0.107(6) 0.179(8) -0.022(6) 0.081(6) -0.030(5)
C43 0.147(8) 0.100(6) 0.199(10) -0.002(6) 0.103(8) -0.031(6)
C44 0.162(9) 0.076(5) 0.259(13) 0.009(6) 0.121(10) -0.021(5)
C45 0.109(6) 0.075(4) 0.160(7) 0.016(4) 0.072(5) -0.002(4)
C46 0.038(2) 0.075(3) 0.079(3) -0.024(3) -0.002(2) 0.007(2)
C47 0.063(3) 0.101(5) 0.082(4) -0.031(3) -0.001(3) 0.007(3)
C48 0.184(10) 0.100(6) 0.133(7) -0.044(5) 0.027(7) 0.016(6)
C49 0.260(16) 0.118(8) 0.156(9) -0.070(7) 0.052(10) 0.005(8)
C50 0.168(11) 0.207(14) 0.133(9) -0.099(10) 0.011(8) 0.029(10)
C51 0.271(17) 0.198(13) 0.092(6) -0.052(8) 0.004(8) 0.078(12)
C52 0.204(11) 0.157(9) 0.075(4) -0.034(5) -0.008(5) 0.043(8)
C53 0.043(2) 0.051(2) 0.063(2) -0.0042(18) -0.0030(18) 0.0062(18)
C54 0.049(2) 0.056(2) 0.061(2) -0.0043(19) -0.0101(19) 0.0061(19)
C55 0.056(3) 0.073(3) 0.081(3) 0.000(3) -0.004(2) 0.018(2)
C56 0.064(4) 0.093(4) 0.123(5) 0.012(4) -0.026(4) 0.029(3)
C57 0.095(5) 0.091(5) 0.134(6) 0.044(5) -0.025(5) 0.010(4)
C58 0.090(5) 0.139(7) 0.156(7) 0.086(6) -0.014(5) -0.006(5)
C59 0.060(4) 0.108(5) 0.143(6) 0.052(5) -0.003(4) 0.004(3)
C62 0.054(3) 0.077(3) 0.0432(19) 0.0016(19) -0.0032(18) 0.015(2)
C63 0.090(4) 0.107(5) 0.061(3) -0.009(3) -0.030(3) 0.016(4)
C64 0.090(4) 0.128(5) 0.052(3) 0.006(3) 0.020(3) 0.033(4)
C65 0.082(4) 0.091(4) 0.058(3) 0.023(3) 0.002(2) 0.026(3)
C66 0.056(3) 0.079(3) 0.092(4) 0.026(3) 0.008(3) -0.005(3)
C67 0.079(4) 0.102(5) 0.142(6) 0.013(5) 0.014(4) -0.034(4)
C68 0.099(5) 0.105(5) 0.141(6) 0.074(5) 0.018(5) 0.018(4)
C69 0.100(5) 0.132(6) 0.077(4) 0.023(4) 0.037(4) -0.005(4)
C70 0.143(9) 0.162(11) 0.134(8) 0.053(9) 0.027(7) -0.006(9)
C71 0.122(8) 0.131(9) 0.190(11) -0.017(8) -0.023(7) 0.000(7)

loop_
_atom_type_symbol
_atom_type_description
_atom_type_scat_dispersion_real
_atom_type_scat_dispersion_imag
_atom_type_scat_source
C C 0.0033 0.0016 'International Tables Vol C Tables 4.2.6.8 and 6.1.1.4'
H H 0.0000 0.0000 'International Tables Vol C Tables 4.2.6.8 and 6.1.1.4'
N N 0.0061 0.0033 'International Tables Vol C Tables 4.2.6.8 and 6.1.1.4'
O O 0.0106 0.0060 'International Tables Vol C Tables 4.2.6.8 and 6.1.1.4'
P P 0.1023 0.0942 'International Tables Vol C Tables 4.2.6.8 and 6.1.1.4'
Mn Mn 0.3368 0.7283 'International Tables Vol C Tables 4.2.6.8 and 6.1.1.4'

loop_
_geom_angle_atom_site_label_1
_geom_angle_atom_site_label_2
_geom_angle_atom_site_label_3
_geom_angle
_geom_angle_site_symmetry_1
_geom_angle_site_symmetry_3
_geom_angle_publ_flag
O3 Mn1 O7 94.83(13) . . ?
O3 Mn1 O4 95.59(13) . . ?
O7 Mn1 O4 101.60(14) . . ?
O3 Mn1 N1 168.07(15) . . ?
O7 Mn1 N1 89.60(14) . . ?
O4 Mn1 N1 94.35(15) . . ?
O3 Mn1 N2 96.25(14) . . ?
O7 Mn1 N2 166.11(14) . . ?
O4 Mn1 N2 85.63(13) . . ?
N1 Mn1 N2 77.95(15) . . ?
O3 Mn1 O10 92.59(14) . . ?
O7 Mn1 O10 90.71(14) . . ?
O4 Mn1 O10 164.56(14) . . ?
N1 Mn1 O10 76.26(16) . . ?
N2 Mn1 O10 80.47(14) . . ?
O2 Mn2 O8 95.12(12) . . ?
O2 Mn2 O5 96.05(13) . . ?
O8 Mn2 O5 100.67(13) . . ?
O2 Mn2 N3 170.65(14) . . ?
O8 Mn2 N3 91.63(13) . . ?
O5 Mn2 N3 89.03(13) . . ?
O2 Mn2 N4 94.46(13) . . ?
O8 Mn2 N4 167.95(13) . . ?
O5 Mn2 N4 85.55(14) . . ?
N3 Mn2 N4 78.07(14) . . ?
O2 Mn2 O14 94.55(13) . . ?
O8 Mn2 O14 89.71(13) . . ?
O5 Mn2 O14 164.42(12) . . ?
N3 Mn2 O14 79.00(13) . . ?
N4 Mn2 O14 82.26(14) . . ?
O1 Mn3 O3 84.58(13) . . ?
O1 Mn3 O11 171.72(14) . . ?
O3 Mn3 O11 103.70(14) . . ?
O1 Mn3 O18 87.05(13) . . ?
O3 Mn3 O18 170.90(13) . . ?
O11 Mn3 O18 84.67(14) . . ?
O1 Mn3 O13 86.00(12) . . ?
O3 Mn3 O13 85.63(13) . . ?
O11 Mn3 O13 94.81(14) . . ?
O18 Mn3 O13 97.37(14) . . ?
O1 Mn3 O9 83.80(11) . . ?
O3 Mn3 O9 86.32(11) . . ?
O11 Mn3 O9 96.30(12) . . ?
O18 Mn3 O9 89.23(12) . . ?
O13 Mn3 O9 167.56(12) . . ?
O1 Mn3 Mn5 39.79(9) . . ?
O3 Mn3 Mn5 44.94(9) . . ?
O11 Mn3 Mn5 148.48(11) . . ?
O18 Mn3 Mn5 126.84(10) . . ?
O13 Mn3 Mn5 81.52(10) . . ?
O9 Mn3 Mn5 86.08(7) . . ?
O1 Mn3 Mn4 36.56(8) . . ?
O3 Mn3 Mn4 91.84(9) . . ?
O11 Mn3 Mn4 140.93(10) . . ?
O18 Mn3 Mn4 79.28(10) . . ?
O13 Mn3 Mn4 122.31(10) . . ?
O9 Mn3 Mn4 48.52(7) . . ?
Mn5 Mn3 Mn4 58.74(2) . . ?
O1 Mn4 O2 85.02(12) . . ?
O1 Mn4 O15 172.62(13) . . ?
O2 Mn4 O15 102.07(13) . . ?
O1 Mn4 O19 86.37(13) . . ?
O2 Mn4 O19 170.59(12) . . ?
O15 Mn4 O19 86.41(14) . . ?
O1 Mn4 O16 85.09(13) . . ?
O2 Mn4 O16 86.54(13) . . ?
O15 Mn4 O16 97.29(15) . . ?
O19 Mn4 O16 96.51(14) . . ?
O1 Mn4 O9 83.63(11) . . ?
O2 Mn4 O9 86.37(11) . . ?
O15 Mn4 O9 94.67(13) . . ?
O19 Mn4 O9 88.91(12) . . ?
O16 Mn4 O9 167.15(12) . . ?
O1 Mn4 Mn5 39.34(9) . . ?
O2 Mn4 Mn5 45.79(8) . . ?
O15 Mn4 Mn5 147.84(10) . . ?
O19 Mn4 Mn5 125.72(9) . . ?
O16 Mn4 Mn5 81.80(11) . . ?
O9 Mn4 Mn5 85.57(8) . . ?
O1 Mn4 Mn3 36.43(8) . . ?
O2 Mn4 Mn3 92.17(9) . . ?
O15 Mn4 Mn3 139.80(11) . . ?
O19 Mn4 Mn3 78.62(10) . . ?
O16 Mn4 Mn3 121.19(10) . . ?
O9 Mn4 Mn3 48.48(7) . . ?
Mn5 Mn4 Mn3 58.09(3) . . ?
O1 Mn5 O6 171.64(12) . . ?
O1 Mn5 O3 81.05(12) . . ?
O6 Mn5 O3 93.55(13) . . ?
O1 Mn5 O2 80.07(11) . . ?
O6 Mn5 O2 94.70(12) . . ?
O3 Mn5 O2 100.11(11) . . ?
O1 Mn5 O17 87.13(14) . . ?
O6 Mn5 O17 98.87(14) . . ?
O3 Mn5 O17 166.62(13) . . ?
O2 Mn5 O17 83.89(12) . . ?
O1 Mn5 O12 87.51(13) . . ?
O6 Mn5 O12 98.35(13) . . ?
O3 Mn5 O12 84.17(12) . . ?
O2 Mn5 O12 166.00(13) . . ?
O17 Mn5 O12 89.10(13) . . ?
O1 Mn5 Mn3 39.98(9) . . ?
O6 Mn5 Mn3 134.73(10) . . ?
O3 Mn5 Mn3 41.22(8) . . ?
O2 Mn5 Mn3 92.53(8) . . ?
O17 Mn5 Mn3 126.34(11) . . ?
O12 Mn5 Mn3 81.88(10) . . ?
O1 Mn5 Mn4 39.67(8) . . ?
O6 Mn5 Mn4 135.13(9) . . ?
O3 Mn5 Mn4 92.84(9) . . ?
O2 Mn5 Mn4 40.50(8) . . ?
O17 Mn5 Mn4 81.88(11) . . ?
O12 Mn5 Mn4 126.48(10) . . ?
Mn3 Mn5 Mn4 63.17(3) . . ?
O5 P1 O4 111.83(18) . . ?
O5 P1 O6 111.67(18) . . ?
O4 P1 O6 111.55(18) . . ?
O5 P1 C66 108.2(2) . . ?
O4 P1 C66 108.7(3) . . ?
O6 P1 C66 104.6(2) . . ?
O9 P2 O8 112.97(16) . . ?
O9 P2 O7 112.73(16) . . ?
O8 P2 O7 111.12(18) . . ?
O9 P2 C62 107.5(2) . . ?
O8 P2 C62 105.68(18) . . ?
O7 P2 C62 106.3(2) . . ?
Mn5 O1 Mn3 100.23(14) . . ?
Mn5 O1 Mn4 100.98(13) . . ?
Mn3 O1 Mn4 107.00(13) . . ?
Mn2 O2 Mn4 125.87(15) . . ?
Mn2 O2 Mn5 135.02(17) . . ?
Mn4 O2 Mn5 93.70(11) . . ?
Mn1 O3 Mn3 124.68(15) . . ?
Mn1 O3 Mn5 136.88(15) . . ?
Mn3 O3 Mn5 93.84(13) . . ?
P1 O4 Mn1 131.7(2) . . ?
P1 O5 Mn2 131.84(18) . . ?
P1 O6 Mn5 125.53(17) . . ?
P2 O7 Mn1 132.40(18) . . ?
P2 O8 Mn2 133.96(17) . . ?
P2 O9 Mn3 125.26(16) . . ?
P2 O9 Mn4 126.23(15) . . ?
Mn3 O9 Mn4 83.00(9) . . ?
C25 O10 Mn1 129.5(3) . . ?
C25 O11 Mn3 130.0(3) . . ?
C32 O12 Mn5 125.6(3) . . ?
C32 O13 Mn3 124.3(3) . . ?
C53 O14 Mn2 126.0(3) . . ?
C53 O15 Mn4 134.4(3) . . ?
C46 O16 Mn4 123.2(3) . . ?
C46 O17 Mn5 125.6(3) . . ?
C39 O18 Mn3 128.0(3) . . ?
C39 O19 Mn4 128.4(3) . . ?
C1 N1 C12 118.6(4) . . ?
C1 N1 Mn1 126.0(4) . . ?
C12 N1 Mn1 114.2(3) . . ?
C10 N2 C11 118.8(4) . . ?
C10 N2 Mn1 128.5(3) . . ?
C11 N2 Mn1 112.6(3) . . ?
C22 N3 C23 118.0(4) . . ?
C22 N3 Mn2 127.9(3) . . ?
C23 N3 Mn2 114.0(3) . . ?
C13 N4 C24 118.3(4) . . ?
C13 N4 Mn2 128.0(3) . . ?
C24 N4 Mn2 113.7(3) . . ?
N1 C1 C2 122.1(6) . . ?
C3 C2 C1 120.0(6) . . ?
C2 C3 C4 119.5(6) . . ?
C3 C4 C12 117.2(5) . . ?
C3 C4 C5 124.5(6) . . ?
C12 C4 C5 118.2(6) . . ?
C6 C5 C4 121.4(6) . . ?
C5 C6 C7 122.5(5) . . ?
C8 C7 C11 117.5(5) . . ?
C8 C7 C6 125.1(5) . . ?
C11 C7 C6 117.4(5) . . ?
C9 C8 C7 119.0(5) . . ?
C8 C9 C10 120.8(5) . . ?
N2 C10 C9 121.4(5) . . ?
N2 C11 C7 122.5(4) . . ?
N2 C11 C12 116.9(4) . . ?
C7 C11 C12 120.6(4) . . ?
N1 C12 C4 122.6(5) . . ?
N1 C12 C11 117.6(4) . . ?
C4 C12 C11 119.8(4) . . ?
N4 C13 C14 122.4(5) . . ?
C15 C14 C13 120.3(6) . . ?
C14 C15 C16 119.6(5) . . ?
C24 C16 C15 116.7(5) . . ?
C24 C16 C17 117.4(6) . . ?
C15 C16 C17 125.9(5) . . ?
C18 C17 C16 121.9(5) . . ?
C17 C18 C19 121.3(5) . . ?
C23 C19 C20 117.0(5) . . ?
C23 C19 C18 118.3(6) . . ?
C20 C19 C18 124.6(5) . . ?
C21 C20 C19 120.0(5) . . ?
C20 C21 C22 119.0(5) . . ?
N3 C22 C21 123.2(5) . . ?
N3 C23 C19 122.7(5) . . ?
N3 C23 C24 117.2(4) . . ?
C19 C23 C24 120.1(4) . . ?
N4 C24 C16 122.6(5) . . ?
N4 C24 C23 116.7(4) . . ?
C16 C24 C23 120.7(4) . . ?
O10 C25 O11 125.4(4) . . ?
O10 C25 C26 118.7(5) . . ?
O11 C25 C26 115.9(5) . . ?
C31 C26 C27 119.8(6) . . ?
C31 C26 C25 121.0(6) . . ?
C27 C26 C25 119.2(6) . . ?
C28 C27 C26 121.4(9) . . ?
C29 C28 C27 119.4(10) . . ?
C28 C29 C30 122.1(8) . . ?
C31 C30 C29 116.7(9) . . ?
C26 C31 C30 120.4(8) . . ?
O13 C32 O12 126.3(4) . . ?
O13 C32 C38 117.0(5) . . ?
O12 C32 C38 116.8(5) . . ?
C38 C33 C34 118.7(9) . . ?
C35 C34 C33 118.8(10) . . ?
C36 C35 C34 120.5(8) . . ?
C35 C36 C37 120.3(11) . . ?
C38 C37 C36 122.2(10) . . ?
C37 C38 C33 119.3(6) . . ?
C37 C38 C32 120.5(6) . . ?
C33 C38 C32 120.2(6) . . ?
O18 C39 O19 125.6(4) . . ?
O18 C39 C40 117.1(4) . . ?
O19 C39 C40 117.4(4) . . ?
C41 C40 C45 119.6(5) . . ?
C41 C40 C39 120.9(5) . . ?
C45 C40 C39 119.5(5) . . ?
C40 C41 C42 119.9(7) . . ?
C43 C42 C41 120.9(7) . . ?
C42 C43 C44 120.7(8) . . ?
C43 C44 C45 119.5(8) . . ?
C40 C45 C44 119.2(7) . . ?
O16 C46 O17 127.3(4) . . ?
O16 C46 C47 116.1(5) . . ?
O17 C46 C47 116.7(5) . . ?
C48 C47 C52 118.0(7) . . ?
C48 C47 C46 120.7(7) . . ?
C52 C47 C46 121.3(7) . . ?
C47 C48 C49 120.5(11) . . ?
C50 C49 C48 122.4(12) . . ?
C49 C50 C51 118.7(10) . . ?
C50 C51 C52 121.6(12) . . ?
C47 C52 C51 118.8(11) . . ?
O14 C53 O15 126.0(4) . . ?
O14 C53 C54 119.4(4) . . ?
O15 C53 C54 114.5(4) . . ?
C55 C54 C59 118.5(5) . . ?
C55 C54 C53 121.4(5) . . ?
C59 C54 C53 120.1(4) . . ?
C54 C55 C56 119.5(6) . . ?
C57 C56 C55 120.6(6) . . ?
C58 C57 C56 120.2(6) . . ?
C57 C58 C59 120.2(8) . . ?
C58 C59 C54 120.9(6) . . ?
C63 C62 C65 110.0(4) . . ?
C63 C62 C64 111.0(5) . . ?
C65 C62 C64 109.7(5) . . ?
C63 C62 P2 109.9(4) . . ?
C65 C62 P2 107.9(3) . . ?
C64 C62 P2 108.3(3) . . ?
C67 C66 C68 110.0(6) . . ?
C67 C66 C69 109.3(6) . . ?
C68 C66 C69 111.7(6) . . ?
C67 C66 P1 108.3(5) . . ?
C68 C66 P1 108.8(4) . . ?
C69 C66 P1 108.7(4) . . ?
N5 C70 C71 174.6(17) . . ?

loop_
_geom_bond_atom_site_label_1
_geom_bond_atom_site_label_2
_geom_bond_distance
_geom_bond_site_symmetry_2
_geom_bond_publ_flag
Mn1 O3 1.814(3) . ?
Mn1 O7 1.950(3) . ?
Mn1 O4 2.039(3) . ?
Mn1 N1 2.086(4) . ?
Mn1 N2 2.139(3) . ?
Mn1 O10 2.193(4) . ?
Mn2 O2 1.810(3) . ?
Mn2 O8 1.934(3) . ?
Mn2 O5 2.048(3) . ?
Mn2 N3 2.084(3) . ?
Mn2 N4 2.116(4) . ?
Mn2 O14 2.263(4) . ?
Mn3 O1 1.877(3) . ?
Mn3 O3 1.899(3) . ?
Mn3 O11 1.933(3) . ?
Mn3 O18 1.992(3) . ?
Mn3 O13 2.179(3) . ?
Mn3 O9 2.280(3) . ?
Mn3 Mn5 2.8751(12) . ?
Mn3 Mn4 3.0225(12) . ?
Mn4 O1 1.883(3) . ?
Mn4 O2 1.884(3) . ?
Mn4 O15 1.915(3) . ?
Mn4 O19 1.996(3) . ?
Mn4 O16 2.177(3) . ?
Mn4 O9 2.282(3) . ?
Mn4 Mn5 2.8953(12) . ?
Mn5 O1 1.870(3) . ?
Mn5 O6 1.882(3) . ?
Mn5 O3 2.035(3) . ?
Mn5 O2 2.080(3) . ?
Mn5 O17 2.121(3) . ?
Mn5 O12 2.130(3) . ?
P1 O5 1.518(3) . ?
P1 O4 1.522(3) . ?
P1 O6 1.556(3) . ?
P1 C66 1.820(5) . ?
P2 O9 1.527(3) . ?
P2 O8 1.535(3) . ?
P2 O7 1.536(3) . ?
P2 C62 1.821(4) . ?
O10 C25 1.234(6) . ?
O11 C25 1.274(6) . ?
O12 C32 1.281(6) . ?
O13 C32 1.246(6) . ?
O14 C53 1.230(6) . ?
O15 C53 1.273(5) . ?
O16 C46 1.269(7) . ?
O17 C46 1.286(7) . ?
O18 C39 1.264(6) . ?
O19 C39 1.275(5) . ?
N1 C1 1.322(7) . ?
N1 C12 1.347(6) . ?
N2 C10 1.318(6) . ?
N2 C11 1.355(6) . ?
N3 C22 1.319(6) . ?
N3 C23 1.367(6) . ?
N4 C13 1.332(7) . ?
N4 C24 1.356(5) . ?
N5 C70 1.148(17) . ?
C1 C2 1.407(9) . ?
C2 C3 1.349(10) . ?
C3 C4 1.402(9) . ?
C4 C12 1.413(7) . ?
C4 C5 1.436(8) . ?
C5 C6 1.325(10) . ?
C6 C7 1.434(9) . ?
C7 C8 1.396(8) . ?
C7 C11 1.412(6) . ?
C8 C9 1.351(9) . ?
C9 C10 1.409(7) . ?
C11 C12 1.420(7) . ?
C13 C14 1.368(7) . ?
C14 C15 1.354(9) . ?
C15 C16 1.411(9) . ?
C16 C24 1.398(7) . ?
C16 C17 1.437(9) . ?
C17 C18 1.328(10) . ?
C18 C19 1.425(8) . ?
C19 C23 1.399(6) . ?
C19 C20 1.407(8) . ?
C20 C21 1.362(8) . ?
C21 C22 1.395(6) . ?
C23 C24 1.412(7) . ?
C25 C26 1.490(7) . ?
C26 C31 1.375(9) . ?
C26 C27 1.377(10) . ?
C27 C28 1.370(11) . ?
C28 C29 1.344(16) . ?
C29 C30 1.421(16) . ?
C30 C31 1.412(9) . ?
C32 C38 1.504(6) . ?
C33 C38 1.377(10) . ?
C33 C34 1.430(10) . ?
C34 C35 1.399(19) . ?
C35 C36 1.333(18) . ?
C36 C37 1.366(10) . ?
C37 C38 1.364(10) . ?
C39 C40 1.485(6) . ?
C40 C41 1.359(8) . ?
C40 C45 1.387(9) . ?
C41 C42 1.382(9) . ?
C42 C43 1.337(12) . ?
C43 C44 1.359(12) . ?
C44 C45 1.400(10) . ?
C46 C47 1.516(7) . ?
C47 C48 1.354(11) . ?
C47 C52 1.372(11) . ?
C48 C49 1.385(12) . ?
C49 C50 1.284(17) . ?
C50 C51 1.357(18) . ?
C51 C52 1.388(12) . ?
C53 C54 1.499(6) . ?
C54 C55 1.362(7) . ?
C54 C59 1.396(8) . ?
C55 C56 1.411(8) . ?
C56 C57 1.371(11) . ?
C57 C58 1.333(11) . ?
C58 C59 1.389(9) . ?
C62 C63 1.539(8) . ?
C62 C65 1.537(7) . ?
C62 C64 1.539(7) . ?
C66 C67 1.533(9) . ?
C66 C68 1.543(8) . ?
C66 C69 1.551(9) . ?
C70 C71 1.409(17) . ?
